data_2106029
loop_
_publ_author_name
'Berking, B.'
'Mootz, D.'

_publ_section_title
;
 Die Kristallstrukturen von K4 (P O2 N H)4 (H2 O)4, Cs4 (P O2 N H)4 (H2
 O)6 und die Konformationsisomerie des ringfoermigen Anions (P O2 N
 H)4(4-)
;
_journal_name_full 'Acta Crystallographica B (24,1968-38,1982)'
_journal_page_first 740
_journal_page_last 747
_journal_volume 27
_journal_year 1971
_chemical_formula_sum 'H12 K4 N4 O12 P4'
_chemical_name_systematic 'K4 (P O2 N H)4 (H2 O)4'
_space_group_IT_number 14
_symmetry_space_group_name_Hall '-P 2ybc'
_symmetry_space_group_name_H-M 'P 1 21/c 1'
_cell_angle_alpha 90
_cell_angle_beta 57.91
_cell_angle_gamma 90
_cell_formula_units_Z 2
_cell_length_a 6.786
_cell_length_b 10.371
_cell_length_c 14.335
_cell_volume 854.724
_citation_journal_id_ASTM ACBCAR
_cod_data_source_file Berking_ACBCAR_1971_1769.cif
_cod_data_source_block H12K4N4O12P4
_cod_original_cell_volume 854.7235
_cod_database_code 2106029

loop_
_symmetry_equiv_pos_as_xyz
x,y,z
-x,y+1/2,-z+1/2
-x,-y,-z
x,-y-1/2,z-1/2

loop_
_atom_site_label
_atom_site_type_symbol
_atom_site_fract_x
_atom_site_fract_y
_atom_site_fract_z
_atom_site_occupancy
_atom_site_U_iso_or_equiv
H2 H+1 -0.359 -0.044 0.14 1 0.0
P1 P+5 -0.1124 0.0263 0.1825 1 0.0
H5 H+1 -0.47 0.184 -0.093 1 0.0
O2 O-2 -0.2293 -0.076 0.2693 1 0.0
O3 O-2 -0.07 0.2266 -0.0064 1 0.0
O5 O-2 -0.2875 0.0327 -0.4116 1 0.0
O1 O-2 -0.0751 0.1545 0.2186 1 0.0
N1 N-3 -0.1532 0.0211 -0.0824 1 0.0
P2 P+5 -0.2461 0.123 0.0223 1 0.0
N2 N-3 -0.2813 0.0384 0.1302 1 0.0
H3 H+1 -0.268 0.094 -0.447 1 0.0
O4 O-2 -0.4877 0.1612 0.0527 1 0.0
K2 K+1 -0.186 -0.1621 0.4326 1 0.0
H4 H+1 -0.432 0.042 -0.376 1 0.0
H1 H+1 -0.25 -0.027 -0.073 1 0.0
O6 O-2 -0.4731 0.2123 -0.1456 1 0.0
H6 H+1 -0.355 0.258 -0.185 1 0.0
K1 K+1 -0.2373 -0.1772 -0.289 1 0.0
